data_2211909
loop_
_publ_author_name
'Yun Gong'
'Xiao-Hong Huang'
'Zhi-Ning Xia'
'Mai-Xia Gao'
'Huai-Li Zheng'

_publ_section_title
;
 <i>catena</i>-Poly[copper(II)-\m-aqua-di-\m-benzotriazole]
;
_journal_coeditor_code NG2175
_journal_issue 1
_journal_name_full 'Acta Crystallographica Section E'
_journal_page_first m216
_journal_page_last m218
_journal_paper_doi 10.1107/S1600536806052822
_journal_volume 63
_journal_year 2007
_chemical_formula_iupac '[Cu (C6 H4 N3)2 (H2 O)]'
_chemical_formula_moiety 'Cu, (C12 H8 N6), (H4 O2)'
_chemical_formula_sum 'C12 H10 Cu N6 O'
_chemical_formula_weight 317.80
_chemical_name_systematic
;
catena-Poly[copper(II)-\m-aqua-di-\m-benzotriazole]
;
_space_group_IT_number 15
_symmetry_cell_setting monoclinic
_symmetry_space_group_name_Hall '-C 2yc'
_symmetry_space_group_name_H-M 'C 1 2/c 1'
_atom_sites_solution_hydrogens geom
_atom_sites_solution_primary direct
_atom_sites_solution_secondary difmap
_audit_creation_method SHELXL-97
_cell_angle_alpha 90.00
_cell_angle_beta 125.609(3)
_cell_angle_gamma 90.00
_cell_formula_units_Z 8
_cell_length_a 26.500(3)
_cell_length_b 6.884(2)
_cell_length_c 17.124(3)
_cell_measurement_reflns_used 2234
_cell_measurement_temperature 298(2)
_cell_measurement_theta_max 25.01
_cell_measurement_theta_min 1.89
_cell_volume 2539.7(9)
_computing_cell_refinement 'SAINT (Siemens, 1996)'
_computing_data_collection 'SMART (Siemens, 1996)'
_computing_data_reduction SAINT
_computing_molecular_graphics 'SHELXTL (Sheldrick, 1997b)'
_computing_publication_material SHELXTL
_computing_structure_refinement 'SHELXL97 (Sheldrick, 1997a)'
_computing_structure_solution 'SHELXS97 (Sheldrick, 1997a)'
_diffrn_ambient_temperature 298(2)
_diffrn_measured_fraction_theta_full 0.997
_diffrn_measured_fraction_theta_max 0.997
_diffrn_measurement_device_type 'Siemens CCD area-detector'
_diffrn_measurement_method '\f and \w'
_diffrn_radiation_monochromator graphite
_diffrn_radiation_source 'fine-focus sealed tube'
_diffrn_radiation_type MoK\a
_diffrn_radiation_wavelength 0.71073
_diffrn_reflns_av_R_equivalents 0.0622
_diffrn_reflns_av_sigmaI/netI 0.0733
_diffrn_reflns_limit_h_max 31
_diffrn_reflns_limit_h_min -31
_diffrn_reflns_limit_k_max 7
_diffrn_reflns_limit_k_min -8
_diffrn_reflns_limit_l_max 14
_diffrn_reflns_limit_l_min -20
_diffrn_reflns_number 6003
_diffrn_reflns_theta_full 25.01
_diffrn_reflns_theta_max 25.01
_diffrn_reflns_theta_min 1.89
_exptl_absorpt_coefficient_mu 1.724
_exptl_absorpt_correction_T_max 0.62
_exptl_absorpt_correction_T_min 0.54
_exptl_absorpt_correction_type multi-scan
_exptl_absorpt_process_details '(SADABS; Sheldrick, 1996)'
_exptl_crystal_colour purple
_exptl_crystal_density_diffrn 1.662
_exptl_crystal_density_method 'not measured'
_exptl_crystal_description block
_exptl_crystal_F_000 1288
_exptl_crystal_size_max 0.40
_exptl_crystal_size_mid 0.30
_exptl_crystal_size_min 0.28
_refine_diff_density_max 0.827
_refine_diff_density_min -0.363
_refine_ls_extinction_method none
_refine_ls_goodness_of_fit_ref 1.006
_refine_ls_hydrogen_treatment constr
_refine_ls_matrix_type full
_refine_ls_number_parameters 181
_refine_ls_number_reflns 2234
_refine_ls_number_restraints 0
_refine_ls_restrained_S_all 1.006
_refine_ls_R_factor_all 0.0719
_refine_ls_R_factor_gt 0.0448
_refine_ls_shift/su_max 0.000
_refine_ls_shift/su_mean 0.000
_refine_ls_structure_factor_coef Fsqd
_refine_ls_weighting_details 'calc w=1/[\s^2^(Fo^2^)+(0.0483P)^2^] where P=(Fo^2^+2Fc^2^)/3'
_refine_ls_weighting_scheme calc
_refine_ls_wR_factor_gt 0.0916
_refine_ls_wR_factor_ref 0.1035
_reflns_number_gt 1619
_reflns_number_total 2234
_reflns_threshold_expression I>2\s(I)
_cod_data_source_file ng2175.cif
_cod_data_source_block I
_cod_original_cell_volume 2539.8(10)
_cod_original_sg_symbol_H-M 'C 2/c'
_cod_database_code 2211909
_cod_database_fobs_code 2211909

loop_
_symmetry_equiv_pos_as_xyz
'x, y, z'
'-x, y, -z+1/2'
'x+1/2, y+1/2, z'
'-x+1/2, y+1/2, -z+1/2'
'-x, -y, -z'
'x, -y, z-1/2'
'-x+1/2, -y+1/2, -z'
'x+1/2, -y+1/2, z-1/2'

loop_
_atom_site_type_symbol
_atom_site_label
_atom_site_fract_x
_atom_site_fract_y
_atom_site_fract_z
_atom_site_U_iso_or_equiv
_atom_site_adp_type
_atom_site_calc_flag
_atom_site_refinement_flags
_atom_site_occupancy
Cu Cu1 0.24280(2) 0.28673(7) 0.24010(4) 0.02364(19) Uani d . 1
N N1 0.20056(15) 0.4526(5) 0.1228(2) 0.0252(8) Uani d . 1
N N2 0.21193(15) 0.6457(5) 0.1327(2) 0.0276(9) Uani d . 1
N N3 0.18701(16) 0.7373(5) 0.0497(3) 0.0329(9) Uani d . 1
N N4 0.33117(14) 0.6196(5) 0.3079(2) 0.0260(8) Uani d . 1
N N5 0.32273(14) 0.4290(5) 0.2899(2) 0.0257(9) Uani d . 1
N N6 0.37320(15) 0.3339(5) 0.3120(3) 0.0296(9) Uani d . 1
O O1 0.22200(14) 0.5389(5) 0.3214(2) 0.0397(8) Uani d . 1
H H1 0.2370 0.4781 0.3738 0.060 Uiso d R 1
H H2 0.1894 0.5973 0.3070 0.060 Uiso d R 1
C C1 0.16533(18) 0.4168(6) 0.0267(3) 0.0253(10) Uani d . 1
C C2 0.15674(19) 0.5935(7) -0.0190(3) 0.0277(10) Uani d . 1
C C3 0.1211(2) 0.6054(8) -0.1199(3) 0.0386(12) Uani d . 1
H H3 0.1151 0.7228 -0.1511 0.046 Uiso calc R 1
C C4 0.0958(2) 0.4371(8) -0.1697(3) 0.0456(14) Uani d . 1
H H4 0.0714 0.4407 -0.2364 0.055 Uiso calc R 1
C C5 0.1055(2) 0.2568(7) -0.1232(3) 0.0387(12) Uani d . 1
H H5 0.0881 0.1452 -0.1602 0.046 Uiso calc R 1
C C6 0.1398(2) 0.2419(7) -0.0250(3) 0.0349(12) Uani d . 1
H H6 0.1459 0.1237 0.0057 0.042 Uiso calc R 1
C C7 0.39216(18) 0.6551(6) 0.3448(3) 0.0233(10) Uani d . 1
C C8 0.41780(18) 0.4760(6) 0.3464(3) 0.0259(10) Uani d . 1
C C9 0.48073(19) 0.4602(7) 0.3808(3) 0.0364(12) Uani d . 1
H H9 0.4981 0.3419 0.3819 0.044 Uiso calc R 1
C C10 0.5146(2) 0.6271(8) 0.4121(3) 0.0401(12) Uani d . 1
H H10 0.5562 0.6222 0.4354 0.048 Uiso calc R 1
C C11 0.48867(19) 0.8070(7) 0.4104(3) 0.0378(12) Uani d . 1
H H11 0.5138 0.9169 0.4326 0.045 Uiso calc R 1
C C12 0.42762(18) 0.8256(7) 0.3771(3) 0.0315(11) Uani d . 1
H H12 0.4107 0.9448 0.3760 0.038 Uiso calc R 1

loop_
_atom_site_aniso_label
_atom_site_aniso_U_11
_atom_site_aniso_U_22
_atom_site_aniso_U_33
_atom_site_aniso_U_12
_atom_site_aniso_U_13
_atom_site_aniso_U_23
Cu1 0.0215(3) 0.0133(3) 0.0295(3) -0.0023(2) 0.0111(2) 0.0005(2)
N1 0.0253(18) 0.018(2) 0.025(2) -0.0033(15) 0.0106(17) -0.0003(15)
N2 0.0296(19) 0.018(2) 0.028(2) 0.0034(16) 0.0127(18) 0.0011(16)
N3 0.041(2) 0.021(2) 0.032(2) -0.0003(17) 0.0191(19) 0.0010(16)
N4 0.0230(18) 0.015(2) 0.033(2) -0.0015(15) 0.0124(17) -0.0015(16)
N5 0.0224(19) 0.017(2) 0.032(2) -0.0003(15) 0.0131(17) -0.0007(15)
N6 0.0246(19) 0.019(2) 0.039(2) 0.0003(15) 0.0149(18) -0.0011(16)
O1 0.0462(19) 0.028(2) 0.056(2) 0.0052(15) 0.0356(18) 0.0064(15)
C1 0.023(2) 0.021(3) 0.031(3) -0.0024(18) 0.015(2) -0.0022(18)
C2 0.032(2) 0.019(3) 0.034(3) 0.0034(19) 0.021(2) 0.0006(19)
C3 0.056(3) 0.034(3) 0.027(3) 0.009(2) 0.025(3) 0.009(2)
C4 0.047(3) 0.058(4) 0.026(3) 0.001(3) 0.018(3) -0.007(2)
C5 0.047(3) 0.031(3) 0.032(3) -0.013(2) 0.019(2) -0.012(2)
C6 0.041(3) 0.017(3) 0.041(3) -0.005(2) 0.021(2) -0.005(2)
C7 0.024(2) 0.017(3) 0.022(2) -0.0013(17) 0.0092(19) -0.0003(16)
C8 0.023(2) 0.021(3) 0.031(3) -0.0001(18) 0.014(2) -0.0003(18)
C9 0.025(2) 0.036(3) 0.044(3) 0.004(2) 0.018(2) 0.001(2)
C10 0.025(2) 0.036(3) 0.053(3) -0.001(2) 0.020(2) 0.002(2)
C11 0.029(2) 0.030(3) 0.042(3) -0.009(2) 0.014(2) -0.002(2)
C12 0.030(2) 0.019(3) 0.038(3) -0.0040(18) 0.016(2) -0.0017(19)

loop_
_atom_type_symbol
_atom_type_description
_atom_type_scat_dispersion_real
_atom_type_scat_dispersion_imag
_atom_type_scat_source
C C 0.0033 0.0016 'International Tables Vol C Tables 4.2.6.8 and 6.1.1.4'
H H 0.0000 0.0000 'International Tables Vol C Tables 4.2.6.8 and 6.1.1.4'
N N 0.0061 0.0033 'International Tables Vol C Tables 4.2.6.8 and 6.1.1.4'
O O 0.0106 0.0060 'International Tables Vol C Tables 4.2.6.8 and 6.1.1.4'
Cu Cu 0.3201 1.2651 'International Tables Vol C Tables 4.2.6.8 and 6.1.1.4'

loop_
_geom_angle_atom_site_label_1
_geom_angle_atom_site_label_2
_geom_angle_atom_site_label_3
_geom_angle_site_symmetry_1
_geom_angle_site_symmetry_3
_geom_angle
_geom_angle_publ_flag
N4 Cu1 N1 4_545 . 94.28(14) yes
N4 Cu1 N5 4_545 . 173.68(15) yes
N1 Cu1 N5 . . 89.03(14) yes
N4 Cu1 N2 4_545 4_545 89.50(14) ?
N1 Cu1 N2 . 4_545 173.77(15) ?
N5 Cu1 N2 . 4_545 87.69(14) yes
N4 Cu1 Cu1 4_545 4 129.90(10) ?
N1 Cu1 Cu1 . 4 59.60(10) ?
N5 Cu1 Cu1 . 4 56.40(10) ?
N2 Cu1 Cu1 4_545 4 114.22(11) ?
N2 N1 C1 . . 106.0(3) ?
N2 N1 Cu1 . . 118.9(3) ?
C1 N1 Cu1 . . 134.6(3) ?
N3 N2 N1 . . 113.4(3) ?
N3 N2 Cu1 . 4 122.6(3) ?
N1 N2 Cu1 . 4 123.9(3) ?
N2 N3 C2 . . 104.6(4) ?
N5 N4 C7 . . 105.9(3) ?
N5 N4 Cu1 . 4 118.7(2) ?
C7 N4 Cu1 . 4 134.4(3) ?
N6 N5 N4 . . 114.3(3) ?
N6 N5 Cu1 . . 121.0(3) ?
N4 N5 Cu1 . . 124.6(2) ?
N5 N6 C8 . . 104.0(3) ?
N3 O1 N6 4_545 4 178.15(16) ?
N3 O1 H1 4_545 . 36.1 ?
N6 O1 H1 4 . 143.8 ?
N3 O1 H2 4_545 . 142.7 ?
N6 O1 H2 4 . 36.5 ?
H1 O1 H2 . . 108.1 ?
N1 C1 C2 . . 107.1(4) ?
N1 C1 C6 . . 130.8(4) ?
C2 C1 C6 . . 122.1(4) ?
N3 C2 C1 . . 108.9(4) ?
N3 C2 C3 . . 130.2(4) ?
C1 C2 C3 . . 120.9(4) ?
C4 C3 C2 . . 116.9(5) ?
C4 C3 H3 . . 121.5 ?
C2 C3 H3 . . 121.5 ?
C3 C4 C5 . . 122.2(5) ?
C3 C4 H4 . . 118.9 ?
C5 C4 H4 . . 118.9 ?
C6 C5 C4 . . 121.9(4) ?
C6 C5 H5 . . 119.0 ?
C4 C5 H5 . . 119.0 ?
C5 C6 C1 . . 116.0(4) ?
C5 C6 H6 . . 122.0 ?
C1 C6 H6 . . 122.0 ?
N4 C7 C8 . . 106.3(4) ?
N4 C7 C12 . . 132.1(4) ?
C8 C7 C12 . . 121.6(4) ?
N6 C8 C7 . . 109.4(4) ?
N6 C8 C9 . . 129.4(4) ?
C7 C8 C9 . . 121.2(4) ?
C10 C9 C8 . . 116.5(5) ?
C10 C9 H9 . . 121.7 ?
C8 C9 H9 . . 121.7 ?
C9 C10 C11 . . 122.1(4) ?
C9 C10 H10 . . 118.9 ?
C11 C10 H10 . . 118.9 ?
C12 C11 C10 . . 122.2(4) ?
C12 C11 H11 . . 118.9 ?
C10 C11 H11 . . 118.9 ?
C11 C12 C7 . . 116.3(4) ?
C11 C12 H12 . . 121.8 ?
C7 C12 H12 . . 121.8 ?

loop_
_geom_bond_atom_site_label_1
_geom_bond_atom_site_label_2
_geom_bond_site_symmetry_2
_geom_bond_distance
_geom_bond_publ_flag
Cu1 N4 4_545 1.991(3) yes
Cu1 N1 . 1.994(3) yes
Cu1 N5 . 2.017(3) yes
Cu1 N2 4_545 2.021(3) yes
N1 N2 . 1.352(5) yes
N1 C1 . 1.360(5) yes
N2 N3 . 1.326(5) yes
N2 Cu1 4 2.021(3) ?
N3 C2 . 1.382(6) yes
N4 N5 . 1.337(5) yes
N4 C7 . 1.372(5) yes
N4 Cu1 4 1.991(3) ?
N5 N6 . 1.331(4) yes
N6 C8 . 1.375(5) yes
O1 H1 . 0.8499 ?
O1 H2 . 0.8500 ?
C1 C2 . 1.391(6) yes
C1 C6 . 1.412(6) ?
C2 C3 . 1.409(6) ?
C3 C4 . 1.361(7) ?
C3 H3 . 0.9300 ?
C4 C5 . 1.415(7) ?
C4 H4 . 0.9300 ?
C5 C6 . 1.373(6) ?
C5 H5 . 0.9300 ?
C6 H6 . 0.9300 ?
C7 C8 . 1.400(6) yes
C7 C12 . 1.400(6) ?
C8 C9 . 1.413(6) ?
C9 C10 . 1.361(7) ?
C9 H9 . 0.9300 ?
C10 C11 . 1.408(7) ?
C10 H10 . 0.9300 ?
C11 C12 . 1.373(6) ?
C11 H11 . 0.9300 ?
C12 H12 . 0.9300 ?

loop_
_geom_hbond_atom_site_label_D
_geom_hbond_atom_site_label_H
_geom_hbond_atom_site_label_A
_geom_hbond_site_symmetry_A
_geom_hbond_distance_DH
_geom_hbond_distance_HA
_geom_hbond_distance_DA
_geom_hbond_angle_DHA
_geom_hbond_publ_flag
O1 H1 N3 4_545 0.85 2.33 2.966(5) 132 yes
O1 H2 N6 4_555 0.85 2.37 2.999(5) 131 yes

loop_
_geom_torsion_atom_site_label_1
_geom_torsion_atom_site_label_2
_geom_torsion_atom_site_label_3
_geom_torsion_atom_site_label_4
_geom_torsion_site_symmetry_1
_geom_torsion_site_symmetry_4
_geom_torsion
N4 Cu1 N1 N2 4_545 . 140.9(3)
N5 Cu1 N1 N2 . . -44.5(3)
N4 Cu1 N1 C1 4_545 . -48.1(4)
N5 Cu1 N1 C1 . . 126.5(4)
C1 N1 N2 N3 . . -0.6(4)
Cu1 N1 N2 N3 . . 172.7(3)
C1 N1 N2 Cu1 . 4 175.3(3)
Cu1 N1 N2 Cu1 . 4 -11.3(4)
N1 N2 N3 C2 . . 0.6(5)
Cu1 N2 N3 C2 4 . -175.4(3)
C7 N4 N5 N6 . . 0.2(4)
Cu1 N4 N5 N6 4 . 170.6(3)
C7 N4 N5 Cu1 . . 177.0(3)
Cu1 N4 N5 Cu1 4 . -12.6(4)
N1 Cu1 N5 N6 . . -122.4(3)
N2 Cu1 N5 N6 4_545 . 62.9(3)
N1 Cu1 N5 N4 . . 61.0(3)
N2 Cu1 N5 N4 4_545 . -113.7(3)
N4 N5 N6 C8 . . -0.5(4)
Cu1 N5 N6 C8 . . -177.5(3)
N2 N1 C1 C2 . . 0.3(4)
Cu1 N1 C1 C2 . . -171.5(3)
N2 N1 C1 C6 . . -179.8(4)
Cu1 N1 C1 C6 . . 8.5(7)
N2 N3 C2 C1 . . -0.4(5)
N2 N3 C2 C3 . . 178.7(4)
N1 C1 C2 N3 . . 0.1(5)
C6 C1 C2 N3 . . -179.9(4)
N1 C1 C2 C3 . . -179.1(4)
C6 C1 C2 C3 . . 0.9(6)
N3 C2 C3 C4 . . -179.0(4)
C1 C2 C3 C4 . . 0.0(6)
C2 C3 C4 C5 . . -1.2(7)
C3 C4 C5 C6 . . 1.6(8)
C4 C5 C6 C1 . . -0.6(7)
N1 C1 C6 C5 . . 179.4(4)
C2 C1 C6 C5 . . -0.6(6)
N5 N4 C7 C8 . . 0.3(4)
Cu1 N4 C7 C8 4 . -167.9(3)
N5 N4 C7 C12 . . -179.7(4)
Cu1 N4 C7 C12 4 . 12.1(7)
N5 N6 C8 C7 . . 0.7(4)
N5 N6 C8 C9 . . 180.0(4)
N4 C7 C8 N6 . . -0.6(5)
C12 C7 C8 N6 . . 179.4(4)
N4 C7 C8 C9 . . -180.0(4)
C12 C7 C8 C9 . . 0.0(6)
N6 C8 C9 C10 . . -179.1(4)
C7 C8 C9 C10 . . 0.2(7)
C8 C9 C10 C11 . . -0.2(7)
C9 C10 C11 C12 . . 0.0(8)
C10 C11 C12 C7 . . 0.1(7)
N4 C7 C12 C11 . . 179.8(4)
C8 C7 C12 C11 . . -0.1(6)
